data_4064840
loop_
_publ_author_name
'Szuromi, Endre'
'Klosin, Jerzy'
'Abboud, Khalil A.'

_publ_section_title
;
 Aminotroponiminato Hafnium and Zirconium Complexes: Synthesis and
 Ethylene/1-Octene Copolymerization Study
;
_journal_issue 17
_journal_name_full Organometallics
_journal_page_first 4589
_journal_paper_doi 10.1021/om200362v
_journal_volume 30
_journal_year 2011
_chemical_formula_sum 'C44 H52 Hf N2'
_chemical_formula_weight 787.37
_chemical_name_systematic
; 
 ? 
;
_space_group_IT_number 14
_symmetry_cell_setting monoclinic
_symmetry_space_group_name_Hall '-P 2yn'
_symmetry_space_group_name_H-M 'P 1 21/n 1'
_atom_sites_solution_hydrogens geom
_atom_sites_solution_primary direct
_atom_sites_solution_secondary difmap
_audit_creation_method SHELXL-97
_audit_update_record
; 
2008-07-04 # Formatted by publCIF 
;
_cell_angle_alpha 90.00
_cell_angle_beta 102.029(2)
_cell_angle_gamma 90.00
_cell_formula_units_Z 4
_cell_length_a 8.9628(8)
_cell_length_b 22.453(2)
_cell_length_c 19.2162(17)
_cell_measurement_reflns_used 290
_cell_measurement_temperature 173(2)
_cell_measurement_theta_max 28.0
_cell_measurement_theta_min 2.0
_cell_volume 3782.2(6)
_computing_cell_refinement 'Bruker SMART v5.624 & SAINT 6.36a (Bruker 1998)'
_computing_data_collection 'Bruker SMART v5.624 (Bruker 1998)'
_computing_data_reduction 'Bruker SHELXTL v6.14 (Bruker 2000)'
_computing_molecular_graphics 'Bruker SHELXTL v6.14'
_computing_publication_material 'Bruker SHELXTL v6.14'
_computing_structure_refinement 'Bruker SHELXTL v6.14'
_computing_structure_solution 'Bruker SHELXTL v6.14'
_diffrn_ambient_temperature 173(2)
_diffrn_measured_fraction_theta_full 0.996
_diffrn_measured_fraction_theta_max 0.996
_diffrn_measurement_device_type 'SMART CCD area detector'
_diffrn_measurement_method '\w scans'
_diffrn_radiation_monochromator graphite
_diffrn_radiation_source 'fine-focus sealed tube'
_diffrn_radiation_type MoK\a
_diffrn_radiation_wavelength 0.71073
_diffrn_reflns_av_R_equivalents 0.0244
_diffrn_reflns_av_sigmaI/netI 0.0279
_diffrn_reflns_limit_h_max 11
_diffrn_reflns_limit_h_min -11
_diffrn_reflns_limit_k_max 29
_diffrn_reflns_limit_k_min -29
_diffrn_reflns_limit_l_max 24
_diffrn_reflns_limit_l_min -23
_diffrn_reflns_number 25284
_diffrn_reflns_theta_full 27.50
_diffrn_reflns_theta_max 27.50
_diffrn_reflns_theta_min 1.81
_diffrn_standards_decay_% 1
_diffrn_standards_number 0
_exptl_absorpt_coefficient_mu 2.790
_exptl_absorpt_correction_T_max 0.7131
_exptl_absorpt_correction_T_min 0.6193
_exptl_absorpt_correction_type integration
_exptl_absorpt_process_details 'based on measured indexed crystal faces, Bruker SHELXTL  v6.12 (Bruker 1998)'
_exptl_crystal_colour colorless
_exptl_crystal_density_diffrn 1.383
_exptl_crystal_density_meas 0
_exptl_crystal_density_method 'not measured'
_exptl_crystal_description needles
_exptl_crystal_F_000 1608
_exptl_crystal_size_max 0.19
_exptl_crystal_size_mid 0.15
_exptl_crystal_size_min 0.13
_refine_diff_density_max 2.726
_refine_diff_density_min -1.016
_refine_diff_density_rms 0.076
_refine_ls_extinction_method none
_refine_ls_goodness_of_fit_ref 1.045
_refine_ls_hydrogen_treatment constr
_refine_ls_matrix_type full
_refine_ls_number_parameters 424
_refine_ls_number_reflns 8669
_refine_ls_number_restraints 0
_refine_ls_restrained_S_all 1.045
_refine_ls_R_factor_all 0.0407
_refine_ls_R_factor_gt 0.0314
_refine_ls_shift/su_max 0.003
_refine_ls_shift/su_mean 0.000
_refine_ls_structure_factor_coef Fsqd
_refine_ls_weighting_details 'calc w=1/[s^2^(Fo^2^)+(0.0344P)^2^+3.8699P] where P=(Fo^2^+2Fc^2^)/3'
_refine_ls_weighting_scheme calc
_refine_ls_wR_factor_gt 0.0746
_refine_ls_wR_factor_ref 0.0786
_reflns_number_gt 7201
_reflns_number_total 8669
_reflns_threshold_expression I>2\s(I)
_cod_data_source_file om200362v_si_002.cif
_cod_data_source_block 4
_cod_depositor_comments
;
The following automatic conversions were performed:

'_symmetry_cell_setting' value 'Monoclinic' changed to 'monoclinic'
according to /home/saulius/struct/CIF-dictionaries/cif_core.dic
dictionary named 'cif_core.dic' version 2.4.1 from 2010-06-29.

Automatic conversion script
Id: cif_fix_values 1715 2011-07-08 13:25:40Z adriana 
;
_cod_original_sg_symbol_H-M P21/n
_cod_database_code 4064840

loop_
_symmetry_equiv_pos_as_xyz
'x, y, z'
'-x+1/2, y+1/2, -z+1/2'
'-x, -y, -z'
'x-1/2, -y-1/2, z-1/2'

loop_
_atom_site_label
_atom_site_type_symbol
_atom_site_fract_x
_atom_site_fract_y
_atom_site_fract_z
_atom_site_U_iso_or_equiv
_atom_site_adp_type
_atom_site_occupancy
_atom_site_symmetry_multiplicity
_atom_site_calc_flag
_atom_site_refinement_flags
Hf1 Hf 0.903459(14) 0.195470(6) 0.767273(7) 0.04041(5) Uani 1 1 d .
N1 N 0.7921(3) 0.10796(12) 0.74368(14) 0.0375(6) Uani 1 1 d .
N2 N 0.7626(3) 0.17561(13) 0.84285(14) 0.0408(6) Uani 1 1 d .
C1 C 0.7146(3) 0.08275(14) 0.78984(15) 0.0365(6) Uani 1 1 d .
C2 C 0.6528(4) 0.02537(15) 0.77939(17) 0.0409(7) Uani 1 1 d .
H2A H 0.6604 0.0080 0.7352 0.049 Uiso 1 1 calc R
C3 C 0.5825(4) -0.01082(16) 0.82143(18) 0.0462(8) Uani 1 1 d .
H3A H 0.5551 -0.0493 0.8026 0.055 Uiso 1 1 calc R
C4 C 0.5464(5) 0.00060(17) 0.8864(2) 0.0560(9) Uani 1 1 d .
H4A H 0.4986 -0.0306 0.9071 0.067 Uiso 1 1 calc R
C5 C 0.5732(5) 0.05300(19) 0.9241(2) 0.0622(11) Uani 1 1 d .
H5A H 0.5409 0.0532 0.9681 0.075 Uiso 1 1 calc R
C6 C 0.6399(5) 0.10562(17) 0.90772(18) 0.0529(9) Uani 1 1 d .
H6A H 0.6432 0.1362 0.9422 0.064 Uiso 1 1 calc R
C7 C 0.7034(4) 0.12174(15) 0.84950(16) 0.0392(7) Uani 1 1 d .
C8 C 0.7981(4) 0.07422(14) 0.68003(16) 0.0378(7) Uani 1 1 d .
C9 C 0.6884(4) 0.08541(15) 0.61832(17) 0.0425(7) Uani 1 1 d .
C10 C 0.7028(5) 0.05636(17) 0.55565(19) 0.0524(9) Uani 1 1 d .
H10A H 0.6297 0.0636 0.5130 0.063 Uiso 1 1 calc R
C11 C 0.8212(5) 0.01735(18) 0.5546(2) 0.0573(10) Uani 1 1 d .
H11A H 0.8305 -0.0013 0.5113 0.069 Uiso 1 1 calc R
C12 C 0.9251(5) 0.00562(17) 0.6160(2) 0.0553(9) Uani 1 1 d .
H12A H 1.0054 -0.0218 0.6150 0.066 Uiso 1 1 calc R
C13 C 0.9158(4) 0.03290(16) 0.6797(2) 0.0475(8) Uani 1 1 d .
C14 C 0.5542(4) 0.12759(16) 0.61691(19) 0.0487(8) Uani 1 1 d .
H14A H 0.5639 0.1448 0.6656 0.058 Uiso 1 1 calc R
C15 C 0.5537(5) 0.17879(19) 0.5650(3) 0.0691(12) Uani 1 1 d .
H15A H 0.4661 0.2047 0.5657 0.104 Uiso 1 1 calc R
H15B H 0.5464 0.1629 0.5169 0.104 Uiso 1 1 calc R
H15C H 0.6482 0.2017 0.5790 0.104 Uiso 1 1 calc R
C16 C 0.4026(5) 0.0945(2) 0.5981(3) 0.0691(12) Uani 1 1 d .
H16A H 0.3187 0.1226 0.5976 0.104 Uiso 1 1 calc R
H16B H 0.3998 0.0634 0.6337 0.104 Uiso 1 1 calc R
H16C H 0.3920 0.0762 0.5511 0.104 Uiso 1 1 calc R
C17 C 1.0300(4) 0.0173(2) 0.7472(2) 0.0608(10) Uani 1 1 d .
H17A H 1.0106 0.0443 0.7857 0.073 Uiso 1 1 calc R
C18 C 1.1957(5) 0.0274(2) 0.7394(3) 0.0754(13) Uani 1 1 d .
H18A H 1.2073 0.0684 0.7240 0.113 Uiso 1 1 calc R
H18B H 1.2201 -0.0003 0.7040 0.113 Uiso 1 1 calc R
H18C H 1.2651 0.0205 0.7853 0.113 Uiso 1 1 calc R
C19 C 1.0118(6) -0.0467(2) 0.7713(3) 0.0831(15) Uani 1 1 d .
H19A H 0.9063 -0.0531 0.7762 0.125 Uiso 1 1 calc R
H19B H 1.0812 -0.0535 0.8172 0.125 Uiso 1 1 calc R
H19C H 1.0362 -0.0744 0.7359 0.125 Uiso 1 1 calc R
C20 C 0.7596(4) 0.22196(16) 0.89708(18) 0.0445(8) Uani 1 1 d .
H20A H 0.8355 0.2529 0.8925 0.053 Uiso 1 1 calc R
H20B H 0.7916 0.2037 0.9448 0.053 Uiso 1 1 calc R
C21 C 0.6072(4) 0.25157(16) 0.89278(18) 0.0473(8) Uani 1 1 d .
H21A H 0.5305 0.2212 0.8985 0.057 Uiso 1 1 calc R
H21B H 0.5739 0.2702 0.8454 0.057 Uiso 1 1 calc R
C22 C 0.6165(5) 0.29920(16) 0.9506(2) 0.0535(9) Uani 1 1 d .
H22A H 0.6473 0.2799 0.9977 0.064 Uiso 1 1 calc R
H22B H 0.6971 0.3281 0.9458 0.064 Uiso 1 1 calc R
C23 C 0.4705(6) 0.3324(2) 0.9483(3) 0.0819(15) Uani 1 1 d .
H23A H 0.4854 0.3619 0.9867 0.123 Uiso 1 1 calc R
H23B H 0.3904 0.3044 0.9543 0.123 Uiso 1 1 calc R
H23C H 0.4403 0.3527 0.9023 0.123 Uiso 1 1 calc R
C24 C 0.7900(4) 0.28282(17) 0.73450(19) 0.0484(8) Uani 1 1 d .
H24A H 0.7817 0.2890 0.6828 0.058 Uiso 1 1 calc R
H24B H 0.6859 0.2830 0.7443 0.058 Uiso 1 1 calc R
C25 C 0.8828(4) 0.33169(15) 0.77528(17) 0.0428(7) Uani 1 1 d .
C26 C 1.0331(4) 0.34097(15) 0.76855(18) 0.0462(8) Uani 1 1 d .
H26A H 1.0727 0.3181 0.7349 0.055 Uiso 1 1 calc R
C27 C 1.1259(5) 0.38257(17) 0.8096(2) 0.0554(9) Uani 1 1 d .
H27A H 1.2280 0.3875 0.8040 0.067 Uiso 1 1 calc R
C28 C 1.0727(6) 0.41669(18) 0.8583(2) 0.0640(11) Uani 1 1 d .
H28A H 1.1372 0.4447 0.8870 0.077 Uiso 1 1 calc R
C29 C 0.9230(6) 0.40947(17) 0.8647(2) 0.0654(12) Uani 1 1 d .
H29A H 0.8834 0.4337 0.8971 0.078 Uiso 1 1 calc R
C30 C 0.8303(5) 0.36747(16) 0.8247(2) 0.0522(9) Uani 1 1 d .
H30A H 0.7285 0.3628 0.8309 0.063 Uiso 1 1 calc R
C31 C 0.9958(5) 0.17888(18) 0.6651(2) 0.0595(10) Uani 1 1 d .
H31A H 1.0677 0.1449 0.6733 0.071 Uiso 1 1 calc R
H31B H 0.9097 0.1678 0.6260 0.071 Uiso 1 1 calc R
C32 C 1.0758(4) 0.23215(16) 0.6428(2) 0.0489(8) Uani 1 1 d .
C33 C 0.9954(4) 0.27361(17) 0.59578(18) 0.0493(8) Uani 1 1 d .
H33A H 0.8905 0.2666 0.5762 0.059 Uiso 1 1 calc R
C34 C 1.0625(5) 0.32475(18) 0.5765(2) 0.0565(10) Uani 1 1 d .
H34A H 1.0034 0.3524 0.5448 0.068 Uiso 1 1 calc R
C35 C 1.2142(5) 0.33554(19) 0.6030(2) 0.0628(11) Uani 1 1 d .
H35A H 1.2606 0.3706 0.5896 0.075 Uiso 1 1 calc R
C36 C 1.2983(5) 0.2958(2) 0.6486(3) 0.0661(12) Uani 1 1 d .
H36A H 1.4036 0.3031 0.6668 0.079 Uiso 1 1 calc R
C37 C 1.2298(4) 0.2439(2) 0.6688(2) 0.0599(10) Uani 1 1 d .
H37A H 1.2896 0.2166 0.7007 0.072 Uiso 1 1 calc R
C38 C 1.1245(5) 0.1987(3) 0.8481(3) 0.0900(18) Uani 1 1 d .
H38A H 1.2077 0.1874 0.8239 0.108 Uiso 1 1 calc R
H38B H 1.1427 0.2405 0.8641 0.108 Uiso 1 1 calc R
C39 C 1.1367(4) 0.16112(18) 0.91133(19) 0.0508(9) Uani 1 1 d .
C40 C 1.1103(5) 0.1820(2) 0.9740(2) 0.0763(14) Uani 1 1 d .
H40A H 1.0914 0.2233 0.9781 0.092 Uiso 1 1 calc R
C41 C 1.1096(6) 0.1466(5) 1.0308(3) 0.122(3) Uani 1 1 d .
H41A H 1.0908 0.1635 1.0735 0.146 Uiso 1 1 calc R
C42 C 1.1354(8) 0.0875(5) 1.0275(5) 0.146(4) Uani 1 1 d .
H42A H 1.1306 0.0623 1.0667 0.175 Uiso 1 1 calc R
C43 C 1.1677(9) 0.0650(3) 0.9678(5) 0.135(3) Uani 1 1 d .
H43A H 1.1891 0.0238 0.9651 0.162 Uiso 1 1 calc R
C44 C 1.1703(7) 0.1012(3) 0.9103(3) 0.0928(18) Uani 1 1 d .
H44A H 1.1959 0.0846 0.8689 0.111 Uiso 1 1 calc R

loop_
_atom_site_aniso_label
_atom_site_aniso_U_11
_atom_site_aniso_U_22
_atom_site_aniso_U_33
_atom_site_aniso_U_23
_atom_site_aniso_U_13
_atom_site_aniso_U_12
Hf1 0.03603(8) 0.04676(9) 0.03923(8) 0.00472(6) 0.00968(5) -0.00490(6)
N1 0.0365(13) 0.0417(14) 0.0363(13) 0.0034(11) 0.0118(11) 0.0020(11)
N2 0.0449(15) 0.0424(14) 0.0346(14) -0.0030(12) 0.0075(11) -0.0060(12)
C1 0.0361(15) 0.0420(16) 0.0314(15) 0.0035(13) 0.0069(12) 0.0036(13)
C2 0.0428(17) 0.0444(18) 0.0364(16) -0.0002(14) 0.0102(13) 0.0007(14)
C3 0.0518(19) 0.0444(19) 0.0422(18) 0.0025(15) 0.0092(15) -0.0059(15)
C4 0.077(3) 0.051(2) 0.044(2) 0.0034(16) 0.0238(19) -0.0160(19)
C5 0.097(3) 0.060(2) 0.0377(19) 0.0012(17) 0.031(2) -0.017(2)
C6 0.075(3) 0.051(2) 0.0365(18) -0.0056(15) 0.0201(17) -0.0127(18)
C7 0.0415(16) 0.0450(18) 0.0311(15) 0.0015(13) 0.0076(12) -0.0018(14)
C8 0.0440(16) 0.0372(16) 0.0368(16) 0.0038(13) 0.0193(13) 0.0015(13)
C9 0.0554(19) 0.0387(17) 0.0381(17) 0.0052(14) 0.0202(15) 0.0021(15)
C10 0.071(2) 0.052(2) 0.0381(18) 0.0014(16) 0.0188(17) 0.0008(18)
C11 0.078(3) 0.055(2) 0.049(2) -0.0054(18) 0.035(2) -0.002(2)
C12 0.062(2) 0.050(2) 0.063(2) -0.0052(18) 0.035(2) 0.0077(18)
C13 0.0471(18) 0.0455(19) 0.055(2) 0.0039(16) 0.0216(16) 0.0054(15)
C14 0.059(2) 0.047(2) 0.0392(18) 0.0029(15) 0.0085(16) 0.0116(16)
C15 0.063(3) 0.056(2) 0.088(3) 0.026(2) 0.014(2) 0.007(2)
C16 0.061(2) 0.062(3) 0.090(3) 0.012(2) 0.030(2) 0.009(2)
C17 0.050(2) 0.069(3) 0.064(3) 0.000(2) 0.0139(18) 0.0199(19)
C18 0.049(2) 0.078(3) 0.100(4) -0.011(3) 0.017(2) 0.012(2)
C19 0.067(3) 0.088(4) 0.093(4) 0.033(3) 0.015(3) 0.023(3)
C20 0.0527(19) 0.0457(18) 0.0349(16) -0.0054(14) 0.0087(14) -0.0133(16)
C21 0.056(2) 0.049(2) 0.0387(18) -0.0046(15) 0.0149(15) -0.0063(16)
C22 0.074(3) 0.051(2) 0.0398(19) -0.0037(16) 0.0209(18) -0.0046(18)
C23 0.107(4) 0.078(3) 0.068(3) 0.003(3) 0.033(3) 0.030(3)
C24 0.052(2) 0.052(2) 0.0444(19) 0.0022(16) 0.0175(16) -0.0031(16)
C25 0.060(2) 0.0347(17) 0.0377(17) 0.0065(13) 0.0192(15) 0.0056(15)
C26 0.060(2) 0.0397(18) 0.0430(18) 0.0005(14) 0.0207(16) 0.0022(16)
C27 0.066(2) 0.052(2) 0.048(2) 0.0035(17) 0.0123(18) -0.0087(18)
C28 0.102(3) 0.051(2) 0.041(2) -0.0037(17) 0.019(2) -0.019(2)
C29 0.118(4) 0.041(2) 0.046(2) -0.0036(17) 0.037(2) 0.005(2)
C30 0.070(2) 0.0429(19) 0.052(2) 0.0077(16) 0.0305(19) 0.0060(17)
C31 0.069(3) 0.049(2) 0.070(3) 0.0044(19) 0.036(2) -0.0027(19)
C32 0.056(2) 0.048(2) 0.051(2) -0.0109(16) 0.0285(17) -0.0038(16)
C33 0.058(2) 0.056(2) 0.0387(18) -0.0087(16) 0.0223(16) -0.0094(17)
C34 0.076(3) 0.053(2) 0.047(2) -0.0014(17) 0.0278(19) -0.006(2)
C35 0.079(3) 0.056(2) 0.063(3) -0.009(2) 0.036(2) -0.020(2)
C36 0.054(2) 0.084(3) 0.067(3) -0.018(2) 0.027(2) -0.014(2)
C37 0.053(2) 0.069(3) 0.064(2) -0.004(2) 0.0267(19) 0.0099(19)
C38 0.054(3) 0.125(5) 0.083(3) 0.049(3) -0.006(2) -0.019(3)
C39 0.0381(17) 0.063(2) 0.046(2) -0.0011(17) -0.0033(15) -0.0031(16)
C40 0.067(3) 0.096(4) 0.055(3) -0.024(2) -0.013(2) 0.028(2)
C41 0.068(3) 0.256(10) 0.041(3) 0.015(5) 0.012(2) 0.046(5)
C42 0.086(5) 0.227(11) 0.106(6) 0.101(7) -0.021(4) -0.043(6)
C43 0.166(7) 0.061(3) 0.131(6) 0.026(4) -0.072(6) 0.004(4)
C44 0.107(4) 0.094(4) 0.061(3) -0.019(3) -0.018(3) 0.038(3)

loop_
_atom_type_symbol
_atom_type_description
_atom_type_scat_dispersion_real
_atom_type_scat_dispersion_imag
_atom_type_scat_source
C C 0.0033 0.0016 'International Tables Vol C Tables 4.2.6.8 and 6.1.1.4'
H H 0.0000 0.0000 'International Tables Vol C Tables 4.2.6.8 and 6.1.1.4'
N N 0.0061 0.0033 'International Tables Vol C Tables 4.2.6.8 and 6.1.1.4'
Hf Hf -0.5830 6.1852 'International Tables Vol C Tables 4.2.6.8 and 6.1.1.4'

loop_
_geom_angle_atom_site_label_1
_geom_angle_atom_site_label_2
_geom_angle_atom_site_label_3
_geom_angle
N2 Hf1 N1 69.62(10)
N2 Hf1 C24 94.32(12)
N1 Hf1 C24 124.23(12)
N2 Hf1 C38 95.55(15)
N1 Hf1 C38 117.77(16)
C24 Hf1 C38 116.69(18)
N2 Hf1 C31 154.11(13)
N1 Hf1 C31 84.77(12)
C24 Hf1 C31 97.12(14)
C38 Hf1 C31 99.9(2)
C1 N1 C8 116.6(3)
C1 N1 Hf1 120.5(2)
C8 N1 Hf1 122.94(19)
C7 N2 C20 120.2(3)
C7 N2 Hf1 123.4(2)
C20 N2 Hf1 115.4(2)
N1 C1 C2 122.0(3)
N1 C1 C7 113.0(3)
C2 C1 C7 125.0(3)
C3 C2 C1 132.1(3)
C3 C2 H2A 114.0
C1 C2 H2A 114.0
C4 C3 C2 129.8(3)
C4 C3 H3A 115.1
C2 C3 H3A 115.1
C5 C4 C3 126.1(3)
C5 C4 H4A 117.0
C3 C4 H4A 117.0
C4 C5 C6 130.1(3)
C4 C5 H5A 115.0
C6 C5 H5A 115.0
C5 C6 C7 131.6(3)
C5 C6 H6A 114.2
C7 C6 H6A 114.2
N2 C7 C6 123.0(3)
N2 C7 C1 111.9(3)
C6 C7 C1 125.1(3)
C9 C8 C13 120.8(3)
C9 C8 N1 118.6(3)
C13 C8 N1 120.6(3)
C8 C9 C10 118.1(3)
C8 C9 C14 122.6(3)
C10 C9 C14 119.2(3)
C11 C10 C9 121.2(4)
C11 C10 H10A 119.4
C9 C10 H10A 119.4
C12 C11 C10 119.8(3)
C12 C11 H11A 120.1
C10 C11 H11A 120.1
C11 C12 C13 121.4(3)
C11 C12 H12A 119.3
C13 C12 H12A 119.3
C12 C13 C8 118.6(3)
C12 C13 C17 119.9(3)
C8 C13 C17 121.5(3)
C15 C14 C16 109.4(3)
C15 C14 C9 112.1(3)
C16 C14 C9 111.2(3)
C15 C14 H14A 108.0
C16 C14 H14A 108.0
C9 C14 H14A 108.0
C14 C15 H15A 109.5
C14 C15 H15B 109.5
H15A C15 H15B 109.5
C14 C15 H15C 109.5
H15A C15 H15C 109.5
H15B C15 H15C 109.5
C14 C16 H16A 109.5
C14 C16 H16B 109.5
H16A C16 H16B 109.5
C14 C16 H16C 109.5
H16A C16 H16C 109.5
H16B C16 H16C 109.5
C13 C17 C19 112.4(4)
C13 C17 C18 112.0(4)
C19 C17 C18 109.5(3)
C13 C17 H17A 107.5
C19 C17 H17A 107.5
C18 C17 H17A 107.5
C17 C18 H18A 109.5
C17 C18 H18B 109.5
H18A C18 H18B 109.5
C17 C18 H18C 109.5
H18A C18 H18C 109.5
H18B C18 H18C 109.5
C17 C19 H19A 109.5
C17 C19 H19B 109.5
H19A C19 H19B 109.5
C17 C19 H19C 109.5
H19A C19 H19C 109.5
H19B C19 H19C 109.5
N2 C20 C21 115.0(3)
N2 C20 H20A 108.5
C21 C20 H20A 108.5
N2 C20 H20B 108.5
C21 C20 H20B 108.5
H20A C20 H20B 107.5
C20 C21 C22 110.9(3)
C20 C21 H21A 109.5
C22 C21 H21A 109.5
C20 C21 H21B 109.5
C22 C21 H21B 109.5
H21A C21 H21B 108.0
C23 C22 C21 114.2(4)
C23 C22 H22A 108.7
C21 C22 H22A 108.7
C23 C22 H22B 108.7
C21 C22 H22B 108.7
H22A C22 H22B 107.6
C22 C23 H23A 109.5
C22 C23 H23B 109.5
H23A C23 H23B 109.5
C22 C23 H23C 109.5
H23A C23 H23C 109.5
H23B C23 H23C 109.5
C25 C24 Hf1 109.0(2)
C25 C24 H24A 109.9
Hf1 C24 H24A 109.9
C25 C24 H24B 109.9
Hf1 C24 H24B 109.9
H24A C24 H24B 108.3
C26 C25 C30 116.4(3)
C26 C25 C24 120.2(3)
C30 C25 C24 123.3(3)
C27 C26 C25 121.7(3)
C27 C26 H26A 119.2
C25 C26 H26A 119.2
C28 C27 C26 120.9(4)
C28 C27 H27A 119.5
C26 C27 H27A 119.5
C27 C28 C29 118.6(4)
C27 C28 H28A 120.7
C29 C28 H28A 120.7
C30 C29 C28 120.9(4)
C30 C29 H29A 119.6
C28 C29 H29A 119.6
C29 C30 C25 121.5(4)
C29 C30 H30A 119.3
C25 C30 H30A 119.3
C32 C31 Hf1 113.0(3)
C32 C31 H31A 109.0
Hf1 C31 H31A 109.0
C32 C31 H31B 109.0
Hf1 C31 H31B 109.0
H31A C31 H31B 107.8
C33 C32 C37 116.6(4)
C33 C32 C31 120.3(4)
C37 C32 C31 123.0(4)
C34 C33 C32 122.4(4)
C34 C33 H33A 118.8
C32 C33 H33A 118.8
C35 C34 C33 120.0(4)
C35 C34 H34A 120.0
C33 C34 H34A 120.0
C36 C35 C34 119.7(4)
C36 C35 H35A 120.1
C34 C35 H35A 120.1
C35 C36 C37 120.3(4)
C35 C36 H36A 119.8
C37 C36 H36A 119.8
C32 C37 C36 120.9(4)
C32 C37 H37A 119.5
C36 C37 H37A 119.5
C39 C38 Hf1 117.2(3)
C39 C38 H38A 108.0
Hf1 C38 H38A 108.0
C39 C38 H38B 108.0
Hf1 C38 H38B 108.0
H38A C38 H38B 107.2
C40 C39 C44 115.3(4)
C40 C39 C38 122.7(5)
C44 C39 C38 121.9(5)
C41 C40 C39 123.1(6)
C41 C40 H40A 118.5
C39 C40 H40A 118.5
C40 C41 C42 120.6(6)
C40 C41 H41A 119.7
C42 C41 H41A 119.7
C43 C42 C41 118.7(6)
C43 C42 H42A 120.6
C41 C42 H42A 120.6
C42 C43 C44 120.6(7)
C42 C43 H43A 119.7
C44 C43 H43A 119.7
C43 C44 C39 121.6(6)
C43 C44 H44A 119.2
C39 C44 H44A 119.2

loop_
_geom_bond_atom_site_label_1
_geom_bond_atom_site_label_2
_geom_bond_distance
Hf1 N2 2.160(3)
Hf1 N1 2.208(3)
Hf1 C24 2.238(4)
Hf1 C38 2.249(5)
Hf1 C31 2.314(4)
N1 C1 1.359(4)
N1 C8 1.449(4)
N2 C7 1.338(4)
N2 C20 1.477(4)
C1 C2 1.400(5)
C1 C7 1.462(4)
C2 C3 1.386(5)
C2 H2A 0.9500
C3 C4 1.377(5)
C3 H3A 0.9500
C4 C5 1.376(5)
C4 H4A 0.9500
C5 C6 1.390(5)
C5 H5A 0.9500
C6 C7 1.404(4)
C6 H6A 0.9500
C8 C9 1.397(5)
C8 C13 1.406(4)
C9 C10 1.399(5)
C9 C14 1.526(5)
C10 C11 1.379(5)
C10 H10A 0.9500
C11 C12 1.368(6)
C11 H11A 0.9500
C12 C13 1.387(5)
C12 H12A 0.9500
C13 C17 1.516(5)
C14 C15 1.521(5)
C14 C16 1.525(6)
C14 H14A 1.0000
C15 H15A 0.9800
C15 H15B 0.9800
C15 H15C 0.9800
C16 H16A 0.9800
C16 H16B 0.9800
C16 H16C 0.9800
C17 C19 1.527(6)
C17 C18 1.540(6)
C17 H17A 1.0000
C18 H18A 0.9800
C18 H18B 0.9800
C18 H18C 0.9800
C19 H19A 0.9800
C19 H19B 0.9800
C19 H19C 0.9800
C20 C21 1.506(5)
C20 H20A 0.9900
C20 H20B 0.9900
C21 C22 1.532(5)
C21 H21A 0.9900
C21 H21B 0.9900
C22 C23 1.499(6)
C22 H22A 0.9900
C22 H22B 0.9900
C23 H23A 0.9800
C23 H23B 0.9800
C23 H23C 0.9800
C24 C25 1.496(5)
C24 H24A 0.9900
C24 H24B 0.9900
C25 C26 1.396(5)
C25 C30 1.398(5)
C26 C27 1.383(5)
C26 H26A 0.9500
C27 C28 1.369(6)
C27 H27A 0.9500
C28 C29 1.382(6)
C28 H28A 0.9500
C29 C30 1.380(6)
C29 H29A 0.9500
C30 H30A 0.9500
C31 C32 1.502(5)
C31 H31A 0.9900
C31 H31B 0.9900
C32 C33 1.389(5)
C32 C37 1.392(5)
C33 C34 1.383(5)
C33 H33A 0.9500
C34 C35 1.371(6)
C34 H34A 0.9500
C35 C36 1.363(7)
C35 H35A 0.9500
C36 C37 1.408(6)
C36 H36A 0.9500
C37 H37A 0.9500
C38 C39 1.465(6)
C38 H38A 0.9900
C38 H38B 0.9900
C39 C40 1.358(6)
C39 C44 1.379(6)
C40 C41 1.351(9)
C40 H40A 0.9500
C41 C42 1.352(12)
C41 H41A 0.9500
C42 C43 1.339(12)
C42 H42A 0.9500
C43 C44 1.376(9)
C43 H43A 0.9500
C44 H44A 0.9500
